data_4130103
loop_
_publ_author_name
'Kisu, Haruki'
'Sakaino, Hirotoshi'
'Ito, Fumihiro'
'Yamashita, Makoto'
'Nozaki, Kyoko'

_publ_section_title
;
 A Qualitative Analysis of a &quot;Bora-Brook Rearrangement&quot;: The
 Ambident Reactivity of Boryl-Substituted Alkoxide Including the
 Carbon-to-Oxygen Migration of a Boryl Group.
;
_journal_issue 10
_journal_name_full 'Journal of the American Chemical Society'
_journal_page_first 3548
_journal_page_last 3552
_journal_paper_doi 10.1021/jacs.6b00283
_journal_volume 138
_journal_year 2016
_chemical_formula_moiety 'C33 H45 B N2 O'
_chemical_formula_sum 'C33 H45 B N2 O'
_chemical_formula_weight 496.52
_space_group_crystal_system triclinic
_space_group_IT_number 2
_space_group_name_Hall '-P 1'
_space_group_name_H-M_alt 'P -1'
_atom_sites_solution_hydrogens geom
_audit_creation_method SHELXL-2014
_cell_angle_alpha 81.821(14)
_cell_angle_beta 80.193(14)
_cell_angle_gamma 69.109(12)
_cell_formula_units_Z 2
_cell_length_a 10.290(4)
_cell_length_b 12.272(4)
_cell_length_c 12.856(4)
_cell_measurement_reflns_used 4529
_cell_measurement_temperature 103.1500
_cell_measurement_theta_max 27.4835
_cell_measurement_theta_min 3.0267
_cell_volume 1488.7(9)
_computing_cell_refinement 'RIGAKU CrystalClear'
_computing_data_collection 'RIGAKU CrystalClear'
_computing_data_reduction 'RIGAKU CrystalClear'
_computing_molecular_graphics 'Yadokari-XG 2009(Wakita Nemoto et al.)'
_computing_publication_material 'Yadokari-XG 2009(Wakita,Nemoto et al.)'
_computing_structure_solution SIR-97
_diffrn_ambient_temperature 103(2)
_diffrn_detector_area_resol_mean 7.31
_diffrn_measured_fraction_theta_full 0.950
_diffrn_measured_fraction_theta_max 0.976
_diffrn_measurement_device_type 'RIGAKU/MSC Meacury CCD'
_diffrn_measurement_method 'omega scans'
_diffrn_radiation_monochromator graphite
_diffrn_radiation_source 'fine-focus sealed tube'
_diffrn_radiation_type MoK\a
_diffrn_radiation_wavelength 0.7107
_diffrn_reflns_av_R_equivalents 0.0197
_diffrn_reflns_av_unetI/netI 0.0335
_diffrn_reflns_Laue_measured_fraction_full 0.950
_diffrn_reflns_Laue_measured_fraction_max 0.976
_diffrn_reflns_limit_h_max 12
_diffrn_reflns_limit_h_min -10
_diffrn_reflns_limit_k_max 14
_diffrn_reflns_limit_k_min -14
_diffrn_reflns_limit_l_max 15
_diffrn_reflns_limit_l_min -11
_diffrn_reflns_number 9794
_diffrn_reflns_point_group_measured_fraction_full 0.950
_diffrn_reflns_point_group_measured_fraction_max 0.976
_diffrn_reflns_theta_full 25.241
_diffrn_reflns_theta_max 24.997
_diffrn_reflns_theta_min 3.026
_exptl_absorpt_coefficient_mu 0.065
_exptl_absorpt_correction_type none
_exptl_crystal_colour Colorless
_exptl_crystal_density_diffrn 1.108
_exptl_crystal_description Block
_exptl_crystal_F_000 540
_exptl_crystal_size_max 0.550
_exptl_crystal_size_mid 0.500
_exptl_crystal_size_min 0.300
_refine_diff_density_max 0.447
_refine_diff_density_min -0.204
_refine_diff_density_rms 0.037
_refine_ls_extinction_method none
_refine_ls_goodness_of_fit_ref 1.063
_refine_ls_hydrogen_treatment constr
_refine_ls_matrix_type full
_refine_ls_number_parameters 405
_refine_ls_number_reflns 5134
_refine_ls_number_restraints 183
_refine_ls_restrained_S_all 1.131
_refine_ls_R_factor_all 0.0660
_refine_ls_R_factor_gt 0.0531
_refine_ls_shift/su_max 0.000
_refine_ls_shift/su_mean 0.000
_refine_ls_structure_factor_coef Fsqd
_refine_ls_weighting_details 'w=1/[\s^2^(Fo^2^)+(0.0609P)^2^+0.5099P] where P=(Fo^2^+2Fc^2^)/3'
_refine_ls_weighting_scheme calc
_refine_ls_wR_factor_gt 0.1257
_refine_ls_wR_factor_ref 0.1342
_reflns_Friedel_coverage 0.000
_reflns_number_gt 4277
_reflns_number_total 5134
_reflns_threshold_expression 'I > 2\s(I)'
_cod_data_source_file ja6b00283_si_002.cif
_cod_data_source_block 6a
_cod_depositor_comments
;
The following automatic conversions were performed:

data item '_exptl_absorpt_correction_type' value 'None' was changed
to 'none' in accordance with the
/home/saulius/struct/COD-crude-data/automatic-downloads/DataCite-retrospective/ACS/depositions/lib/dictionaries/cif_core.dic
dictionary named 'cif_core.dic' version 2.4.2 last updated on
2011-04-26.

Automatic conversion script
Id: cif_fix_values 6909 2019-04-08 15:41:33Z antanas 
;
_cod_database_code 4130103
_shelx_space_group_comment
;
The symmetry employed for this shelxl refinement is uniquely defined
by the following loop, which should always be used as a source of
symmetry information in preference to the above space-group names.
They are only intended as comments.
;
_shelx_estimated_absorpt_t_min 0.965
_shelx_estimated_absorpt_t_max 0.981
_shelxl_version_number 2014-3

loop_
_space_group_symop_operation_xyz
'x, y, z'
'-x, -y, -z'

loop_
_atom_site_label
_atom_site_type_symbol
_atom_site_fract_x
_atom_site_fract_y
_atom_site_fract_z
_atom_site_U_iso_or_equiv
_atom_site_adp_type
_atom_site_occupancy
_atom_site_site_symmetry_order
_atom_site_calc_flag
_atom_site_refinement_flags_posn
_atom_site_refinement_flags_adp
_atom_site_refinement_flags_occupancy
_atom_site_disorder_assembly
_atom_site_disorder_group
B1 B 0.2474(2) 0.28099(17) 0.20783(15) 0.0247(4) Uani 1 1 d . . . . .
N1 N 0.34398(14) 0.28728(12) 0.11634(10) 0.0240(3) Uani 1 1 d . . . . .
C1 C 0.48545(17) 0.25354(15) 0.14691(13) 0.0261(4) Uani 1 1 d . . . . .
H1 H 0.5137 0.3231 0.1445 0.031 Uiso 1 1 calc R U . . .
H2 H 0.5551 0.1975 0.0993 0.031 Uiso 1 1 calc R U . . .
C2 C 0.47331(17) 0.19646(16) 0.26005(13) 0.0285(4) Uani 1 1 d . . . . .
H3 H 0.5178 0.1103 0.2616 0.034 Uiso 1 1 calc R U . . .
H4 H 0.5185 0.2262 0.3063 0.034 Uiso 1 1 calc R U . . .
N2 N 0.32239(14) 0.22942(13) 0.29415(10) 0.0250(3) Uani 1 1 d . . . . .
C3 C 0.0833(4) 0.3261(2) 0.2151(2) 0.0266(6) Uani 0.869(3) 1 d D U P A 1
H5 H 0.0596 0.3824 0.1511 0.032 Uiso 0.869(3) 1 calc R U P A 1
O1 O 0.01115(16) 0.38955(15) 0.30345(12) 0.0432(5) Uani 0.869(3) 1 d . U P A 1
H6 H 0.0459 0.3536 0.3583 0.065 Uiso 0.869(3) 1 calc R U P A 1
C4 C 0.0228(3) 0.2312(2) 0.2085(2) 0.0300(6) Uani 0.869(3) 1 d D U P A 1
C5 C -0.0965(3) 0.2246(3) 0.2747(2) 0.0439(7) Uani 0.869(3) 1 d . U P A 1
H7 H -0.1386 0.2763 0.3288 0.053 Uiso 0.869(3) 1 calc R U P A 1
C6 C -0.1537(3) 0.1411(3) 0.2609(3) 0.0594(9) Uani 0.869(3) 1 d . U P A 1
H8 H -0.2368 0.1383 0.3048 0.071 Uiso 0.869(3) 1 calc R U P A 1
C7 C -0.0932(4) 0.0634(3) 0.1860(3) 0.0620(8) Uani 0.869(3) 1 d . U P A 1
H9 H -0.1333 0.0067 0.1783 0.074 Uiso 0.869(3) 1 calc R U P A 1
C8 C 0.0268(3) 0.0681(3) 0.1216(3) 0.0539(8) Uani 0.869(3) 1 d . U P A 1
H10 H 0.0707 0.0139 0.0696 0.065 Uiso 0.869(3) 1 calc R U P A 1
C9 C 0.0833(3) 0.1524(3) 0.1330(3) 0.0376(7) Uani 0.869(3) 1 d . U P A 1
H11 H 0.1654 0.1558 0.0878 0.045 Uiso 0.869(3) 1 calc R U P A 1
C10 C 0.32031(17) 0.35295(15) 0.01603(13) 0.0260(4) Uani 1 1 d . . . . .
C11 C 0.26222(19) 0.47552(16) 0.01000(14) 0.0312(4) Uani 1 1 d . . . . .
C12 C 0.2455(2) 0.53632(17) -0.08964(15) 0.0382(5) Uani 1 1 d . . . . .
H12 H 0.2061 0.6194 -0.0952 0.046 Uiso 1 1 calc R U . . .
C13 C 0.2853(2) 0.47817(17) -0.18053(15) 0.0418(5) Uani 1 1 d . . . . .
H13 H 0.2736 0.5212 -0.2478 0.050 Uiso 1 1 calc R U . . .
C14 C 0.3416(2) 0.35822(17) -0.17356(14) 0.0356(5) Uani 1 1 d . . . . .
H14 H 0.3683 0.3189 -0.2364 0.043 Uiso 1 1 calc R U . . .
C15 C 0.36037(18) 0.29324(15) -0.07604(13) 0.0280(4) Uani 1 1 d . . . . .
C16 C 0.2201(2) 0.54515(16) 0.10696(15) 0.0354(5) Uani 1 1 d . . . . .
H15 H 0.2271 0.4878 0.1711 0.043 Uiso 1 1 calc R U . . .
C17 C 0.0674(2) 0.6286(2) 0.11280(19) 0.0568(6) Uani 1 1 d . . . . .
H16 H 0.0392 0.6624 0.1812 0.085 Uiso 1 1 calc R U . . .
H17 H 0.0063 0.5852 0.1055 0.085 Uiso 1 1 calc R U . . .
H18 H 0.0592 0.6915 0.0554 0.085 Uiso 1 1 calc R U . . .
C18 C 0.3210(3) 0.6091(2) 0.10964(18) 0.0572(7) Uani 1 1 d . . . . .
H19 H 0.4162 0.5524 0.1106 0.086 Uiso 1 1 calc R U . . .
H20 H 0.2936 0.6515 0.1734 0.086 Uiso 1 1 calc R U . . .
H21 H 0.3183 0.6648 0.0466 0.086 Uiso 1 1 calc R U . . .
C19 C 0.42220(19) 0.16105(15) -0.07207(14) 0.0293(4) Uani 1 1 d . . . . .
H22 H 0.4177 0.1296 0.0041 0.035 Uiso 1 1 calc R U . . .
C20 C 0.3382(2) 0.11008(19) -0.12724(16) 0.0414(5) Uani 1 1 d . . . . .
H23 H 0.2388 0.1400 -0.0982 0.062 Uiso 1 1 calc R U . . .
H24 H 0.3734 0.0245 -0.1152 0.062 Uiso 1 1 calc R U . . .
H25 H 0.3487 0.1332 -0.2035 0.062 Uiso 1 1 calc R U . . .
C21 C 0.5761(2) 0.12065(16) -0.12061(15) 0.0345(4) Uani 1 1 d . . . . .
H26 H 0.5839 0.1538 -0.1945 0.052 Uiso 1 1 calc R U . . .
H27 H 0.6129 0.0350 -0.1181 0.052 Uiso 1 1 calc R U . . .
H28 H 0.6303 0.1473 -0.0804 0.052 Uiso 1 1 calc R U . . .
C22 C 0.27139(17) 0.21770(16) 0.40441(13) 0.0261(4) Uani 1 1 d . . . . .
C23 C 0.2497(2) 0.31045(17) 0.46604(14) 0.0332(4) Uani 1 1 d . . . . .
C24 C 0.1937(2) 0.30035(18) 0.57197(15) 0.0403(5) Uani 1 1 d . . . . .
H29 H 0.1790 0.3614 0.6152 0.048 Uiso 1 1 calc R U . . .
C25 C 0.1592(2) 0.20317(18) 0.61541(15) 0.0385(5) Uani 1 1 d . . . . .
H30 H 0.1177 0.1993 0.6871 0.046 Uiso 1 1 calc R U . . .
C26 C 0.18473(19) 0.11166(17) 0.55484(14) 0.0333(4) Uani 1 1 d . . . . .
H31 H 0.1619 0.0447 0.5860 0.040 Uiso 1 1 calc R U . . .
C27 C 0.24340(17) 0.11548(16) 0.44902(13) 0.0266(4) Uani 1 1 d . . . . .
C28 C 0.2891(2) 0.41705(18) 0.41985(16) 0.0424(5) Uani 1 1 d . . . . .
H32 H 0.3169 0.4105 0.3420 0.051 Uiso 1 1 calc R U . . .
C29 C 0.1680(4) 0.5313(2) 0.4338(2) 0.0870(11) Uani 1 1 d . . . . .
H33 H 0.0889 0.5297 0.4018 0.131 Uiso 1 1 calc R U . . .
H34 H 0.1977 0.5966 0.3991 0.131 Uiso 1 1 calc R U . . .
H35 H 0.1393 0.5413 0.5095 0.131 Uiso 1 1 calc R U . . .
C30 C 0.4166(4) 0.4162(3) 0.4656(2) 0.0919(11) Uani 1 1 d . . . . .
H36 H 0.3919 0.4258 0.5417 0.138 Uiso 1 1 calc R U . . .
H37 H 0.4470 0.4808 0.4299 0.138 Uiso 1 1 calc R U . . .
H38 H 0.4929 0.3416 0.4548 0.138 Uiso 1 1 calc R U . . .
C31 C 0.28382(18) 0.00931(15) 0.38744(13) 0.0281(4) Uani 1 1 d . . . . .
H39 H 0.3054 0.0343 0.3109 0.034 Uiso 1 1 calc R U . . .
C32 C 0.1675(2) -0.04333(17) 0.39726(16) 0.0364(5) Uani 1 1 d . . . . .
H40 H 0.1497 -0.0745 0.4707 0.055 Uiso 1 1 calc R U . . .
H41 H 0.1966 -0.1067 0.3505 0.055 Uiso 1 1 calc R U . . .
H42 H 0.0816 0.0175 0.3768 0.055 Uiso 1 1 calc R U . . .
C33 C 0.4168(2) -0.08337(17) 0.42290(15) 0.0372(5) Uani 1 1 d . . . . .
H43 H 0.4929 -0.0508 0.4108 0.056 Uiso 1 1 calc R U . . .
H44 H 0.4436 -0.1515 0.3821 0.056 Uiso 1 1 calc R U . . .
H45 H 0.3995 -0.1074 0.4985 0.056 Uiso 1 1 calc R U . . .
C34 C 0.066(3) 0.3185(14) 0.1953(16) 0.023(2) Uani 0.131(3) 1 d D U P A 2
H46 H 0.0135 0.3503 0.2637 0.027 Uiso 0.131(3) 1 calc R U P A 2
O2 O 0.0437(12) 0.4184(10) 0.1185(9) 0.051(2) Uani 0.131(3) 1 d D U P A 2
H47 H 0.0830 0.3964 0.0585 0.077 Uiso 0.131(3) 1 calc R U P A 2
C35 C 0.030(2) 0.2075(14) 0.1899(17) 0.030(2) Uani 0.131(3) 1 d DG U P A 2
C36 C -0.0955(18) 0.1977(14) 0.2423(14) 0.036(2) Uani 0.131(3) 1 d G U P A 2
H48 H -0.1511 0.2513 0.2924 0.043 Uiso 0.131(3) 1 calc R U P A 2
C37 C -0.1399(16) 0.1095(16) 0.2212(14) 0.051(2) Uani 0.131(3) 1 d G U P A 2
H49 H -0.2258 0.1028 0.2570 0.061 Uiso 0.131(3) 1 calc R U P A 2
C38 C -0.0586(19) 0.0311(14) 0.1478(15) 0.054(2) Uani 0.131(3) 1 d G U P A 2
H50 H -0.0889 -0.0292 0.1334 0.064 Uiso 0.131(3) 1 calc R U P A 2
C39 C 0.0672(18) 0.0409(15) 0.0955(15) 0.049(2) Uani 0.131(3) 1 d G U P A 2
H51 H 0.1227 -0.0127 0.0453 0.059 Uiso 0.131(3) 1 calc R U P A 2
C40 C 0.1115(17) 0.1291(17) 0.1165(17) 0.035(2) Uani 0.131(3) 1 d G U P A 2
H52 H 0.1975 0.1358 0.0808 0.042 Uiso 0.131(3) 1 calc R U P A 2

loop_
_atom_site_aniso_label
_atom_site_aniso_U_11
_atom_site_aniso_U_22
_atom_site_aniso_U_33
_atom_site_aniso_U_23
_atom_site_aniso_U_13
_atom_site_aniso_U_12
B1 0.0281(10) 0.0241(10) 0.0228(11) -0.0016(8) -0.0044(8) -0.0096(8)
N1 0.0228(7) 0.0281(8) 0.0182(7) 0.0012(6) -0.0039(6) -0.0058(6)
C1 0.0228(9) 0.0322(10) 0.0234(9) -0.0006(7) -0.0031(7) -0.0101(7)
C2 0.0215(9) 0.0384(10) 0.0242(10) 0.0008(7) -0.0034(7) -0.0095(8)
N2 0.0202(7) 0.0341(8) 0.0186(8) 0.0010(6) -0.0016(6) -0.0085(6)
C3 0.0230(14) 0.0373(11) 0.0170(14) 0.0011(10) -0.0063(10) -0.0070(8)
O1 0.0306(9) 0.0548(11) 0.0278(9) -0.0056(7) -0.0011(7) 0.0048(7)
C4 0.0215(10) 0.0375(14) 0.0284(14) 0.0128(10) -0.0094(9) -0.0100(10)
C5 0.0238(11) 0.0476(16) 0.0463(18) 0.0269(12) -0.0064(12) -0.0061(11)
C6 0.0277(12) 0.0644(18) 0.082(2) 0.0472(14) -0.0206(13) -0.0243(12)
C7 0.0537(17) 0.0683(18) 0.081(2) 0.0331(15) -0.0395(15) -0.0418(15)
C8 0.0618(19) 0.0608(18) 0.0568(18) 0.0060(13) -0.0274(13) -0.0375(15)
C9 0.0359(14) 0.0507(17) 0.0348(15) 0.0038(13) -0.0102(11) -0.0256(13)
C10 0.0240(9) 0.0300(9) 0.0196(9) 0.0009(7) -0.0031(7) -0.0051(7)
C11 0.0312(10) 0.0303(10) 0.0256(10) -0.0012(7) -0.0029(8) -0.0034(8)
C12 0.0438(11) 0.0273(10) 0.0314(11) 0.0017(8) -0.0063(9) 0.0017(8)
C13 0.0537(13) 0.0352(11) 0.0245(10) 0.0059(8) -0.0089(9) -0.0021(9)
C14 0.0432(11) 0.0362(11) 0.0203(10) -0.0024(8) -0.0057(8) -0.0044(9)
C15 0.0288(9) 0.0308(10) 0.0223(9) -0.0001(7) -0.0042(7) -0.0082(8)
C16 0.0404(11) 0.0285(10) 0.0287(10) -0.0028(8) 0.0004(8) -0.0035(8)
C17 0.0549(15) 0.0456(13) 0.0493(14) -0.0131(11) 0.0018(11) 0.0074(11)
C18 0.0796(18) 0.0503(14) 0.0490(14) -0.0196(11) 0.0134(12) -0.0351(13)
C19 0.0380(10) 0.0290(10) 0.0207(9) -0.0011(7) -0.0043(8) -0.0112(8)
C20 0.0523(13) 0.0440(12) 0.0339(11) -0.0059(9) -0.0091(9) -0.0209(10)
C21 0.0413(11) 0.0267(10) 0.0308(10) -0.0036(8) -0.0015(8) -0.0068(8)
C22 0.0227(9) 0.0350(10) 0.0180(9) -0.0005(7) -0.0035(7) -0.0069(7)
C23 0.0343(10) 0.0374(11) 0.0261(10) -0.0024(8) -0.0042(8) -0.0098(8)
C24 0.0473(12) 0.0428(12) 0.0272(11) -0.0090(9) -0.0035(9) -0.0095(9)
C25 0.0415(11) 0.0448(12) 0.0206(10) -0.0006(8) 0.0008(8) -0.0073(9)
C26 0.0313(10) 0.0389(11) 0.0238(10) 0.0045(8) -0.0011(8) -0.0086(8)
C27 0.0205(8) 0.0344(10) 0.0217(9) 0.0003(7) -0.0031(7) -0.0062(7)
C28 0.0571(14) 0.0429(12) 0.0322(11) -0.0066(9) -0.0019(10) -0.0239(10)
C29 0.113(3) 0.0366(14) 0.089(2) -0.0096(13) 0.0414(19) -0.0210(15)
C30 0.137(3) 0.108(3) 0.079(2) 0.0151(18) -0.045(2) -0.094(2)
C31 0.0281(9) 0.0346(10) 0.0194(9) 0.0012(7) -0.0015(7) -0.0100(8)
C32 0.0351(11) 0.0374(11) 0.0369(11) 0.0011(8) -0.0056(9) -0.0138(9)
C33 0.0319(10) 0.0396(11) 0.0346(11) -0.0061(8) -0.0057(8) -0.0037(8)
C34 0.017(4) 0.035(3) 0.015(4) -0.005(3) -0.008(3) -0.004(3)
O2 0.042(3) 0.056(4) 0.047(4) -0.001(3) -0.006(3) -0.008(3)
C35 0.025(3) 0.032(3) 0.031(4) 0.009(3) -0.006(3) -0.011(3)
C36 0.025(3) 0.040(4) 0.037(4) 0.011(3) -0.007(3) -0.010(3)
C37 0.039(3) 0.058(3) 0.065(3) 0.019(3) -0.021(3) -0.029(2)
C38 0.050(4) 0.058(4) 0.065(4) 0.009(3) -0.024(3) -0.032(3)
C39 0.053(4) 0.054(4) 0.054(4) -0.003(3) -0.017(3) -0.030(3)
C40 0.035(4) 0.042(4) 0.033(4) -0.005(3) -0.007(3) -0.017(3)

loop_
_atom_type_symbol
_atom_type_description
_atom_type_scat_dispersion_real
_atom_type_scat_dispersion_imag
_atom_type_scat_source
C C 0.0033 0.0016 'International Tables Vol C Tables 4.2.6.8 and 6.1.1.4'
H H 0.0000 0.0000 'International Tables Vol C Tables 4.2.6.8 and 6.1.1.4'
B B 0.0013 0.0007 'International Tables Vol C Tables 4.2.6.8 and 6.1.1.4'
N N 0.0061 0.0033 'International Tables Vol C Tables 4.2.6.8 and 6.1.1.4'
O O 0.0106 0.0060 'International Tables Vol C Tables 4.2.6.8 and 6.1.1.4'

loop_
_geom_angle_atom_site_label_1
_geom_angle_atom_site_label_2
_geom_angle_atom_site_label_3
_geom_angle
N2 B1 N1 108.76(15)
N2 B1 C3 124.40(17)
N1 B1 C3 126.82(17)
N2 B1 C34 131.1(6)
N1 B1 C34 119.6(7)
B1 N1 C10 129.84(14)
B1 N1 C1 109.44(13)
C10 N1 C1 117.04(13)
N1 C1 C2 104.49(13)
N1 C1 H1 110.9
C2 C1 H1 110.9
N1 C1 H2 110.9
C2 C1 H2 110.9
H1 C1 H2 108.9
N2 C2 C1 104.63(13)
N2 C2 H3 110.8
C1 C2 H3 110.8
N2 C2 H4 110.8
C1 C2 H4 110.8
H3 C2 H4 108.9
B1 N2 C22 129.39(14)
B1 N2 C2 110.45(14)
C22 N2 C2 119.82(13)
O1 C3 C4 109.4(2)
O1 C3 B1 114.90(19)
C4 C3 B1 114.0(2)
O1 C3 H5 105.9
C4 C3 H5 105.9
B1 C3 H5 105.9
C3 O1 H6 109.5
C9 C4 C5 118.7(2)
C9 C4 C3 119.8(2)
C5 C4 C3 121.4(3)
C4 C5 C6 119.3(3)
C4 C5 H7 120.3
C6 C5 H7 120.3
C7 C6 C5 121.6(3)
C7 C6 H8 119.2
C5 C6 H8 119.2
C6 C7 C8 119.2(3)
C6 C7 H9 120.4
C8 C7 H9 120.4
C7 C8 C9 119.8(3)
C7 C8 H10 120.1
C9 C8 H10 120.1
C4 C9 C8 121.3(2)
C4 C9 H11 119.3
C8 C9 H11 119.3
C11 C10 C15 120.83(16)
C11 C10 N1 120.08(15)
C15 C10 N1 119.05(15)
C12 C11 C10 118.22(16)
C12 C11 C16 118.63(16)
C10 C11 C16 123.13(16)
C13 C12 C11 121.24(18)
C13 C12 H12 119.4
C11 C12 H12 119.4
C14 C13 C12 119.98(17)
C14 C13 H13 120.0
C12 C13 H13 120.0
C13 C14 C15 121.12(17)
C13 C14 H14 119.4
C15 C14 H14 119.4
C14 C15 C10 118.60(16)
C14 C15 C19 119.31(16)
C10 C15 C19 122.08(15)
C18 C16 C11 110.76(16)
C18 C16 C17 111.89(19)
C11 C16 C17 111.68(17)
C18 C16 H15 107.4
C11 C16 H15 107.4
C17 C16 H15 107.4
C16 C17 H16 109.5
C16 C17 H17 109.5
H16 C17 H17 109.5
C16 C17 H18 109.5
H16 C17 H18 109.5
H17 C17 H18 109.5
C16 C18 H19 109.5
C16 C18 H20 109.5
H19 C18 H20 109.5
C16 C18 H21 109.5
H19 C18 H21 109.5
H20 C18 H21 109.5
C15 C19 C21 111.25(15)
C15 C19 C20 111.73(16)
C21 C19 C20 110.20(15)
C15 C19 H22 107.8
C21 C19 H22 107.8
C20 C19 H22 107.8
C19 C20 H23 109.5
C19 C20 H24 109.5
H23 C20 H24 109.5
C19 C20 H25 109.5
H23 C20 H25 109.5
H24 C20 H25 109.5
C19 C21 H26 109.5
C19 C21 H27 109.5
H26 C21 H27 109.5
C19 C21 H28 109.5
H26 C21 H28 109.5
H27 C21 H28 109.5
C27 C22 C23 121.45(16)
C27 C22 N2 120.04(15)
C23 C22 N2 118.51(16)
C24 C23 C22 117.91(18)
C24 C23 C28 120.59(18)
C22 C23 C28 121.48(16)
C25 C24 C23 121.22(19)
C25 C24 H29 119.4
C23 C24 H29 119.4
C26 C25 C24 120.13(18)
C26 C25 H30 119.9
C24 C25 H30 119.9
C25 C26 C27 121.32(18)
C25 C26 H31 119.3
C27 C26 H31 119.3
C26 C27 C22 117.83(17)
C26 C27 C31 120.26(16)
C22 C27 C31 121.79(15)
C29 C28 C23 112.95(19)
C29 C28 C30 111.6(2)
C23 C28 C30 110.19(19)
C29 C28 H32 107.3
C23 C28 H32 107.3
C30 C28 H32 107.3
C28 C29 H33 109.5
C28 C29 H34 109.5
H33 C29 H34 109.5
C28 C29 H35 109.5
H33 C29 H35 109.5
H34 C29 H35 109.5
C28 C30 H36 109.5
C28 C30 H37 109.5
H36 C30 H37 109.5
C28 C30 H38 109.5
H36 C30 H38 109.5
H37 C30 H38 109.5
C27 C31 C33 109.65(14)
C27 C31 C32 113.50(15)
C33 C31 C32 110.07(16)
C27 C31 H39 107.8
C33 C31 H39 107.8
C32 C31 H39 107.8
C31 C32 H40 109.5
C31 C32 H41 109.5
H40 C32 H41 109.5
C31 C32 H42 109.5
H40 C32 H42 109.5
H41 C32 H42 109.5
C31 C33 H43 109.5
C31 C33 H44 109.5
H43 C33 H44 109.5
C31 C33 H45 109.5
H43 C33 H45 109.5
H44 C33 H45 109.5
O2 C34 C35 126.8(15)
O2 C34 B1 101.6(13)
C35 C34 B1 110.6(15)
O2 C34 H46 105.4
C35 C34 H46 105.4
B1 C34 H46 105.4
C34 O2 H47 109.5
C36 C35 C40 120.0
C36 C35 C34 120.1(16)
C40 C35 C34 118.7(15)
C35 C36 C37 120.0
C35 C36 H48 120.0
C37 C36 H48 120.0
C38 C37 C36 120.0
C38 C37 H49 120.0
C36 C37 H49 120.0
C37 C38 C39 120.0
C37 C38 H50 120.0
C39 C38 H50 120.0
C40 C39 C38 120.0
C40 C39 H51 120.0
C38 C39 H51 120.0
C39 C40 C35 120.0
C39 C40 H52 120.0
C35 C40 H52 120.0

loop_
_geom_bond_atom_site_label_1
_geom_bond_atom_site_label_2
_geom_bond_distance
B1 N2 1.404(2)
B1 N1 1.417(2)
B1 C3 1.570(4)
B1 C34 1.79(3)
N1 C10 1.429(2)
N1 C1 1.471(2)
C1 C2 1.527(2)
C1 H1 0.9900
C1 H2 0.9900
C2 N2 1.462(2)
C2 H3 0.9900
C2 H4 0.9900
N2 C22 1.431(2)
C3 O1 1.415(4)
C3 C4 1.520(3)
C3 H5 1.0000
O1 H6 0.8400
C4 C9 1.378(3)
C4 C5 1.391(3)
C5 C6 1.395(4)
C5 H7 0.9500
C6 C7 1.362(5)
C6 H8 0.9500
C7 C8 1.380(4)
C7 H9 0.9500
C8 C9 1.390(3)
C8 H10 0.9500
C9 H11 0.9500
C10 C11 1.403(2)
C10 C15 1.405(2)
C11 C12 1.392(3)
C11 C16 1.525(3)
C12 C13 1.381(3)
C12 H12 0.9500
C13 C14 1.372(3)
C13 H13 0.9500
C14 C15 1.390(2)
C14 H14 0.9500
C15 C19 1.513(2)
C16 C18 1.515(3)
C16 C17 1.535(3)
C16 H15 1.0000
C17 H16 0.9800
C17 H17 0.9800
C17 H18 0.9800
C18 H19 0.9800
C18 H20 0.9800
C18 H21 0.9800
C19 C21 1.528(3)
C19 C20 1.537(3)
C19 H22 1.0000
C20 H23 0.9800
C20 H24 0.9800
C20 H25 0.9800
C21 H26 0.9800
C21 H27 0.9800
C21 H28 0.9800
C22 C27 1.408(3)
C22 C23 1.410(3)
C23 C24 1.392(3)
C23 C28 1.518(3)
C24 C25 1.381(3)
C24 H29 0.9500
C25 C26 1.380(3)
C25 H30 0.9500
C26 C27 1.393(2)
C26 H31 0.9500
C27 C31 1.514(2)
C28 C29 1.516(3)
C28 C30 1.523(3)
C28 H32 1.0000
C29 H33 0.9800
C29 H34 0.9800
C29 H35 0.9800
C30 H36 0.9800
C30 H37 0.9800
C30 H38 0.9800
C31 C33 1.526(2)
C31 C32 1.531(3)
C31 H39 1.0000
C32 H40 0.9800
C32 H41 0.9800
C32 H42 0.9800
C33 H43 0.9800
C33 H44 0.9800
C33 H45 0.9800
C34 O2 1.437(5)
C34 C35 1.543(5)
C34 H46 1.0000
O2 H47 0.8400
C35 C36 1.3900
C35 C40 1.3900
C36 C37 1.3900
C36 H48 0.9500
C37 C38 1.3900
C37 H49 0.9500
C38 C39 1.3900
C38 H50 0.9500
C39 C40 1.3900
C39 H51 0.9500
C40 H52 0.9500

loop_
_geom_torsion_atom_site_label_1
_geom_torsion_atom_site_label_2
_geom_torsion_atom_site_label_3
_geom_torsion_atom_site_label_4
_geom_torsion
N2 B1 N1 C10 -165.31(16)
C3 B1 N1 C10 13.3(3)
C34 B1 N1 C10 22.2(6)
N2 B1 N1 C1 -8.01(19)
C3 B1 N1 C1 170.60(19)
C34 B1 N1 C1 179.5(6)
B1 N1 C1 C2 14.02(18)
C10 N1 C1 C2 174.59(14)
N1 C1 C2 N2 -14.46(17)
N1 B1 N2 C22 171.37(16)
C3 B1 N2 C22 -7.3(3)
C34 B1 N2 C22 -17.3(8)
N1 B1 N2 C2 -1.9(2)
C3 B1 N2 C2 179.48(18)
C34 B1 N2 C2 169.5(8)
C1 C2 N2 B1 10.39(19)
C1 C2 N2 C22 -163.59(15)
N2 B1 C3 O1 43.4(3)
N1 B1 C3 O1 -135.0(2)
C34 B1 C3 O1 177(2)
N2 B1 C3 C4 -84.0(3)
N1 B1 C3 C4 97.6(3)
C34 B1 C3 C4 49(2)
O1 C3 C4 C9 -175.2(2)
B1 C3 C4 C9 -45.1(3)
O1 C3 C4 C5 7.3(4)
B1 C3 C4 C5 137.4(3)
C9 C4 C5 C6 -1.9(3)
C3 C4 C5 C6 175.6(3)
C4 C5 C6 C7 1.9(4)
C5 C6 C7 C8 -0.6(4)
C6 C7 C8 C9 -0.7(4)
C5 C4 C9 C8 0.6(3)
C3 C4 C9 C8 -177.0(3)
C7 C8 C9 C4 0.7(4)
B1 N1 C10 C11 60.3(2)
C1 N1 C10 C11 -95.59(19)
B1 N1 C10 C15 -121.84(19)
C1 N1 C10 C15 82.3(2)
C15 C10 C11 C12 -0.1(3)
N1 C10 C11 C12 177.75(16)
C15 C10 C11 C16 -178.50(17)
N1 C10 C11 C16 -0.7(3)
C10 C11 C12 C13 -0.2(3)
C16 C11 C12 C13 178.29(19)
C11 C12 C13 C14 0.4(3)
C12 C13 C14 C15 -0.3(3)
C13 C14 C15 C10 0.0(3)
C13 C14 C15 C19 179.67(18)
C11 C10 C15 C14 0.2(3)
N1 C10 C15 C14 -177.68(16)
C11 C10 C15 C19 -179.48(17)
N1 C10 C15 C19 2.7(2)
C12 C11 C16 C18 -70.3(2)
C10 C11 C16 C18 108.1(2)
C12 C11 C16 C17 55.1(2)
C10 C11 C16 C17 -126.5(2)
C14 C15 C19 C21 68.2(2)
C10 C15 C19 C21 -112.19(19)
C14 C15 C19 C20 -55.5(2)
C10 C15 C19 C20 124.17(18)
B1 N2 C22 C27 93.1(2)
C2 N2 C22 C27 -94.21(19)
B1 N2 C22 C23 -86.6(2)
C2 N2 C22 C23 86.1(2)
C27 C22 C23 C24 -2.8(3)
N2 C22 C23 C24 176.96(16)
C27 C22 C23 C28 175.80(17)
N2 C22 C23 C28 -4.5(3)
C22 C23 C24 C25 -0.5(3)
C28 C23 C24 C25 -179.13(19)
C23 C24 C25 C26 2.4(3)
C24 C25 C26 C27 -1.0(3)
C25 C26 C27 C22 -2.2(3)
C25 C26 C27 C31 173.86(17)
C23 C22 C27 C26 4.1(2)
N2 C22 C27 C26 -175.61(15)
C23 C22 C27 C31 -171.89(16)
N2 C22 C27 C31 8.4(2)
C24 C23 C28 C29 -56.0(3)
C22 C23 C28 C29 125.5(2)
C24 C23 C28 C30 69.6(3)
C22 C23 C28 C30 -108.9(2)
C26 C27 C31 C33 -74.0(2)
C22 C27 C31 C33 101.91(19)
C26 C27 C31 C32 49.5(2)
C22 C27 C31 C32 -134.54(17)
N2 B1 C34 O2 149.3(8)
N1 B1 C34 O2 -40.1(14)
C3 B1 C34 O2 96(2)
N2 B1 C34 C35 -73.8(17)
N1 B1 C34 C35 96.8(12)
C3 B1 C34 C35 -127(3)
O2 C34 C35 C36 -96(3)
B1 C34 C35 C36 140.4(14)
O2 C34 C35 C40 71(3)
B1 C34 C35 C40 -51.9(16)
C40 C35 C36 C37 0.0
C34 C35 C36 C37 167.5(18)
C35 C36 C37 C38 0.0
C36 C37 C38 C39 0.0
C37 C38 C39 C40 0.0
C38 C39 C40 C35 0.0
C36 C35 C40 C39 0.0
C34 C35 C40 C39 -167.7(18)
